data_1513527
loop_
_publ_author_name
'Rana, Anup'
'Panda, Pradeepta K.'

_publ_section_title
;
 \b-Octamethoxyporphycenes.
;
_journal_issue 1
_journal_name_full 'Organic letters'
_journal_page_first 78
_journal_page_last 81
_journal_paper_doi 10.1021/ol403068j
_journal_volume 16
_journal_year 2014
_chemical_formula_sum 'C7 H8 N O3'
_chemical_formula_weight 154.14
_chemical_name_systematic
; 
 ? 
;
_space_group_IT_number 2
_symmetry_cell_setting triclinic
_symmetry_space_group_name_Hall '-P 1'
_symmetry_space_group_name_H-M 'P -1'
_atom_sites_solution_hydrogens geom
_atom_sites_solution_primary direct
_atom_sites_solution_secondary difmap
_audit_creation_method SHELXL-97
_cell_angle_alpha 77.220(14)
_cell_angle_beta 82.897(15)
_cell_angle_gamma 85.329(14)
_cell_formula_units_Z 2
_cell_length_a 4.379(4)
_cell_length_b 8.588(8)
_cell_length_c 9.945(9)
_cell_measurement_reflns_used 1074
_cell_measurement_temperature 298(2)
_cell_measurement_theta_max 28.25
_cell_measurement_theta_min 0.926
_cell_volume 361.4(6)
_computing_cell_refinement 'Bruker SMART'
_computing_data_collection 'Bruker SMART'
_computing_data_reduction 'Bruker SAINT'
_computing_molecular_graphics 'Bruker SHELXTL'
_computing_publication_material 'Bruker SHELXTL'
_computing_structure_refinement 'SHELXL-97 (Sheldrick, 1997)'
_computing_structure_solution 'SHELXS-97 (Sheldrick, 1990)'
_diffrn_ambient_temperature 298(2)
_diffrn_measured_fraction_theta_full 0.926
_diffrn_measured_fraction_theta_max 0.926
_diffrn_radiation_monochromator graphite
_diffrn_radiation_source 'fine-focus sealed tube'
_diffrn_radiation_type MoK\a
_diffrn_radiation_wavelength 0.71073
_diffrn_reflns_av_R_equivalents 0.0375
_diffrn_reflns_av_sigmaI/netI 0.0549
_diffrn_reflns_limit_h_max 5
_diffrn_reflns_limit_h_min -5
_diffrn_reflns_limit_k_max 11
_diffrn_reflns_limit_k_min -11
_diffrn_reflns_limit_l_max 13
_diffrn_reflns_limit_l_min -13
_diffrn_reflns_number 3963
_diffrn_reflns_theta_full 28.25
_diffrn_reflns_theta_max 28.25
_diffrn_reflns_theta_min 2.11
_exptl_absorpt_coefficient_mu 0.112
_exptl_absorpt_correction_T_max 0.9878
_exptl_absorpt_correction_T_min 0.9823
_exptl_absorpt_correction_type multi-scan
_exptl_absorpt_process_details 'Bruker AXS SADABS program'
_exptl_crystal_colour yellow
_exptl_crystal_density_diffrn 1.417
_exptl_crystal_density_method 'not measured'
_exptl_crystal_description needle
_exptl_crystal_F_000 162
_exptl_crystal_size_max 0.16
_exptl_crystal_size_mid 0.12
_exptl_crystal_size_min 0.11
_refine_diff_density_max 0.294
_refine_diff_density_min -0.224
_refine_diff_density_rms 0.054
_refine_ls_extinction_method none
_refine_ls_goodness_of_fit_ref 1.121
_refine_ls_hydrogen_treatment mixed
_refine_ls_matrix_type full
_refine_ls_number_parameters 110
_refine_ls_number_reflns 1666
_refine_ls_number_restraints 0
_refine_ls_restrained_S_all 1.121
_refine_ls_R_factor_all 0.1153
_refine_ls_R_factor_gt 0.0759
_refine_ls_shift/su_max 0.001
_refine_ls_shift/su_mean 0.000
_refine_ls_structure_factor_coef Fsqd
_refine_ls_weighting_details 'calc w=1/[\s^2^(Fo^2^)+(0.0859P)^2^+0.0899P] where P=(Fo^2^+2Fc^2^)/3'
_refine_ls_weighting_scheme calc
_refine_ls_wR_factor_gt 0.1682
_refine_ls_wR_factor_ref 0.1914
_reflns_number_gt 1141
_reflns_number_total 1666
_reflns_threshold_expression >2sigma(I)
_cod_data_source_file ol403068j_si_007.cif
_cod_data_source_block anup_s
_cod_depositor_comments
;
The following automatic conversions were performed:

'_symmetry_cell_setting' value 'Triclinic' changed to 'triclinic'
according to
/usr/data/users/saulius/automatic-downloads/current/ACS/lib/dictionaries/cif_core.dic
dictionary named 'cif_core.dic' version 2.4.2 from 2011-04-26.

Automatic conversion script
Id: cif_fix_values 2281 2013-09-26 08:29:07Z andrius 
;
_cod_original_cell_volume 361.4(5)
_cod_original_sg_symbol_H-M 'P-1   '
_cod_database_code 1513527

loop_
_symmetry_equiv_pos_as_xyz
'x, y, z'
'-x, -y, -z'

loop_
_atom_site_label
_atom_site_type_symbol
_atom_site_fract_x
_atom_site_fract_y
_atom_site_fract_z
_atom_site_U_iso_or_equiv
_atom_site_adp_type
_atom_site_occupancy
_atom_site_symmetry_multiplicity
_atom_site_calc_flag
_atom_site_refinement_flags
O3 O 1.0602(5) 0.2816(2) 0.3228(2) 0.0455(6) Uani 1 1 d .
N1 N 0.7662(5) -0.1034(3) 0.4085(2) 0.0359(6) Uani 1 1 d .
O1 O 0.4025(5) -0.2808(2) 0.2833(2) 0.0595(7) Uani 1 1 d .
C3 C 0.7502(6) 0.1030(3) 0.2305(3) 0.0387(7) Uani 1 1 d .
C1 C 0.9256(6) 0.0105(3) 0.4382(3) 0.0334(6) Uani 1 1 d .
C4 C 0.6557(6) -0.0506(3) 0.2825(3) 0.0376(7) Uani 1 1 d .
O2 O 0.6766(5) 0.1911(3) 0.1064(2) 0.0589(7) Uani 1 1 d .
C2 C 0.9170(6) 0.1428(3) 0.3285(3) 0.0371(7) Uani 1 1 d .
C5 C 0.4747(7) -0.1474(4) 0.2261(3) 0.0441(7) Uani 1 1 d .
C7 C 0.8509(9) 0.4126(3) 0.3445(4) 0.0643(10) Uani 1 1 d .
H7A H 0.6928 0.4250 0.2836 0.096 Uiso 1 1 calc R
H7B H 0.9606 0.5088 0.3255 0.096 Uiso 1 1 calc R
H7C H 0.7589 0.3920 0.4390 0.096 Uiso 1 1 calc R
C6 C 0.8945(11) 0.2891(6) 0.0247(4) 0.0953(17) Uani 1 1 d .
H6A H 0.9249 0.3746 0.0688 0.143 Uiso 1 1 calc R
H6B H 0.8242 0.3328 -0.0643 0.143 Uiso 1 1 calc R
H6C H 1.0857 0.2280 0.0130 0.143 Uiso 1 1 calc R
H1 H 0.729(7) -0.191(4) 0.464(3) 0.042(8) Uiso 1 1 d .
H2 H 0.401(7) -0.094(4) 0.138(4) 0.057(9) Uiso 1 1 d .

loop_
_atom_site_aniso_label
_atom_site_aniso_U_11
_atom_site_aniso_U_22
_atom_site_aniso_U_33
_atom_site_aniso_U_23
_atom_site_aniso_U_13
_atom_site_aniso_U_12
O3 0.0470(12) 0.0381(10) 0.0522(13) -0.0036(9) -0.0134(10) -0.0123(9)
N1 0.0377(13) 0.0329(12) 0.0368(13) -0.0049(10) -0.0052(10) -0.0054(10)
O1 0.0687(16) 0.0470(13) 0.0678(16) -0.0118(11) -0.0184(12) -0.0165(11)
C3 0.0366(16) 0.0461(15) 0.0333(15) -0.0058(12) -0.0075(12) -0.0024(12)
C1 0.0302(14) 0.0349(13) 0.0351(14) -0.0085(11) -0.0027(11) -0.0004(11)
C4 0.0359(16) 0.0428(15) 0.0353(15) -0.0090(12) -0.0072(12) -0.0021(12)
O2 0.0578(14) 0.0697(15) 0.0447(13) 0.0106(11) -0.0200(11) -0.0189(12)
C2 0.0335(15) 0.0389(14) 0.0379(15) -0.0053(12) -0.0044(12) -0.0030(11)
C5 0.0431(18) 0.0488(17) 0.0432(18) -0.0108(14) -0.0117(14) -0.0053(14)
C7 0.077(3) 0.0408(17) 0.079(3) -0.0214(17) -0.007(2) -0.0101(17)
C6 0.113(4) 0.117(4) 0.053(2) 0.020(2) -0.028(2) -0.068(3)

loop_
_atom_type_symbol
_atom_type_description
_atom_type_scat_dispersion_real
_atom_type_scat_dispersion_imag
_atom_type_scat_source
C C 0.0033 0.0016 'International Tables Vol C Tables 4.2.6.8 and 6.1.1.4'
H H 0.0000 0.0000 'International Tables Vol C Tables 4.2.6.8 and 6.1.1.4'
N N 0.0061 0.0033 'International Tables Vol C Tables 4.2.6.8 and 6.1.1.4'
O O 0.0106 0.0060 'International Tables Vol C Tables 4.2.6.8 and 6.1.1.4'

loop_
_geom_angle_atom_site_label_1
_geom_angle_atom_site_label_2
_geom_angle_atom_site_label_3
_geom_angle
_geom_angle_site_symmetry_3
C2 O3 C7 113.6(2) .
C1 N1 C4 110.4(2) .
C1 N1 H1 123(2) .
C4 N1 H1 126(2) .
O2 C3 C4 122.3(2) .
O2 C3 C2 130.0(3) .
C4 C3 C2 107.6(2) .
N1 C1 C2 107.6(2) .
N1 C1 C1 123.5(3) 2_756
C2 C1 C1 128.9(3) 2_756
N1 C4 C3 107.2(2) .
N1 C4 C5 122.1(3) .
C3 C4 C5 130.7(3) .
C3 O2 C6 118.2(3) .
O3 C2 C1 123.6(2) .
O3 C2 C3 129.2(3) .
C1 C2 C3 107.2(2) .
O1 C5 C4 124.5(3) .
O1 C5 H2 121.2(18) .
C4 C5 H2 114.2(18) .
O3 C7 H7A 109.5 .
O3 C7 H7B 109.5 .
H7A C7 H7B 109.5 .
O3 C7 H7C 109.5 .
H7A C7 H7C 109.5 .
H7B C7 H7C 109.5 .
O2 C6 H6A 109.5 .
O2 C6 H6B 109.5 .
H6A C6 H6B 109.5 .
O2 C6 H6C 109.5 .
H6A C6 H6C 109.5 .
H6B C6 H6C 109.5 .

loop_
_geom_bond_atom_site_label_1
_geom_bond_atom_site_label_2
_geom_bond_distance
_geom_bond_site_symmetry_2
O3 C2 1.379(3) .
O3 C7 1.429(4) .
N1 C1 1.350(3) .
N1 C4 1.369(4) .
N1 H1 0.84(3) .
O1 C5 1.210(4) .
C3 O2 1.358(4) .
C3 C4 1.383(4) .
C3 C2 1.402(4) .
C1 C2 1.391(4) .
C1 C1 1.431(5) 2_756
C4 C5 1.434(4) .
O2 C6 1.384(4) .
C5 H2 0.98(3) .
C7 H7A 0.9600 .
C7 H7B 0.9600 .
C7 H7C 0.9600 .
C6 H6A 0.9600 .
C6 H6B 0.9600 .
C6 H6C 0.9600 .
